data_4120401
loop_
_publ_author_name
'Christian Reus'
'Sabine Weidlich'
'Michael Bolte'
'Hans-Wolfram Lerner'
'Matthias Wagner'

_publ_section_title
;
 C-Functionalized, Air- and Water-Stable
 9,10-Dihydro-9,10-diboraanthracenes: Efficient Blue to Red Emitting
 Luminophores
;
_journal_name_full 'Journal of the American Chemical Society'
_journal_page_first 12892
_journal_page_last 12907
_journal_paper_doi 10.1021/ja406766e
_journal_volume 135
_journal_year 2013
_chemical_formula_moiety 'C40 H34 S2, C7 H8'
_chemical_formula_sum 'C47 H42 S2'
_chemical_formula_weight 670.93
_chemical_name_systematic ?
_space_group_IT_number 2
_symmetry_cell_setting triclinic
_symmetry_space_group_name_Hall '-P 1'
_symmetry_space_group_name_H-M 'P -1'
_atom_sites_solution_hydrogens geom
_atom_sites_solution_primary direct
_atom_sites_solution_secondary difmap
_audit_creation_method SHELXL-97
_cell_angle_alpha 83.376(8)
_cell_angle_beta 84.245(8)
_cell_angle_gamma 73.208(8)
_cell_formula_units_Z 1
_cell_length_a 8.7038(9)
_cell_length_b 9.9052(10)
_cell_length_c 11.3590(11)
_cell_measurement_reflns_used 7400
_cell_measurement_temperature 173(2)
_cell_measurement_theta_max 28.055
_cell_measurement_theta_min 2.45
_cell_volume 928.97(17)
_computing_cell_refinement 'X-Area (Stoe & Cie, 2001)'
_computing_data_collection 'X-Area (Stoe & Cie, 2001)'
_computing_data_reduction 'X-Area (Stoe & Cie, 2001)'
_computing_molecular_graphics 'XP in SHELXTL-Plus (Sheldrick, 1991)'
_computing_publication_material SHELXL97
_computing_structure_refinement 'SHELXL97 (Sheldrick, 2008) '
_computing_structure_solution 'SHELXS97 (Sheldrick, 2008) '
_diffrn_ambient_temperature 173(2)
_diffrn_measured_fraction_theta_full 0.999
_diffrn_measured_fraction_theta_max 0.991
_diffrn_measurement_device_type 'STOE IPDS II two-circle-diffractometer'
_diffrn_measurement_method \w
_diffrn_radiation_monochromator 'Genix 3D multilayer optics'
_diffrn_radiation_source 'Genix 3D I\mS microfocus x-ray source'
_diffrn_radiation_type MoK\a
_diffrn_radiation_wavelength 0.71073
_diffrn_reflns_av_R_equivalents 0.0684
_diffrn_reflns_av_sigmaI/netI 0.0684
_diffrn_reflns_limit_h_max 11
_diffrn_reflns_limit_h_min -11
_diffrn_reflns_limit_k_max 12
_diffrn_reflns_limit_k_min -12
_diffrn_reflns_limit_l_max 12
_diffrn_reflns_limit_l_min -14
_diffrn_reflns_number 11078
_diffrn_reflns_theta_full 25.00
_diffrn_reflns_theta_max 27.58
_diffrn_reflns_theta_min 2.45
_diffrn_standards_number 0
_exptl_absorpt_coefficient_mu 0.176
_exptl_absorpt_correction_T_max 0.9965
_exptl_absorpt_correction_T_min 0.9657
_exptl_absorpt_correction_type multi-scan
_exptl_absorpt_process_details 'X-Area (Stoe & Cie, 2001)'
_exptl_crystal_colour yellow
_exptl_crystal_density_diffrn 1.199
_exptl_crystal_description plate
_exptl_crystal_F_000 356
_exptl_crystal_size_max 0.20
_exptl_crystal_size_mid 0.20
_exptl_crystal_size_min 0.02
_refine_diff_density_max 0.323
_refine_diff_density_min -0.284
_refine_diff_density_rms 0.050
_refine_ls_extinction_method none
_refine_ls_goodness_of_fit_ref 0.949
_refine_ls_hydrogen_treatment constr
_refine_ls_matrix_type full
_refine_ls_number_parameters 238
_refine_ls_number_reflns 4267
_refine_ls_number_restraints 0
_refine_ls_restrained_S_all 0.949
_refine_ls_R_factor_all 0.0792
_refine_ls_R_factor_gt 0.0504
_refine_ls_shift/su_max 0.000
_refine_ls_shift/su_mean 0.000
_refine_ls_structure_factor_coef Fsqd
_refine_ls_weighting_details 'calc w=1/[\s^2^(Fo^2^)+(0.0757P)^2^+0.0000P] where P=(Fo^2^+2Fc^2^)/3'
_refine_ls_weighting_scheme calc
_refine_ls_wR_factor_gt 0.1205
_refine_ls_wR_factor_ref 0.1319
_reflns_number_gt 2972
_reflns_number_total 4267
_reflns_threshold_expression I>2\s(I)
_cod_data_source_file ja406766e_si_001_11.cif
_cod_data_source_block wa1548
_cod_original_cell_volume 928.97(16)
_cod_database_code 4120401

loop_
_symmetry_equiv_pos_as_xyz
'x, y, z'
'-x, -y, -z'

loop_
_atom_site_label
_atom_site_type_symbol
_atom_site_fract_x
_atom_site_fract_y
_atom_site_fract_z
_atom_site_U_iso_or_equiv
_atom_site_adp_type
_atom_site_occupancy
_atom_site_symmetry_multiplicity
_atom_site_calc_flag
_atom_site_refinement_flags
_atom_site_disorder_assembly
_atom_site_disorder_group
C1 C 0.45268(19) 0.60617(18) 0.58001(15) 0.0234(3) Uani 1 1 d . . .
C2 C 0.53789(19) 0.46408(18) 0.61869(15) 0.0239(3) Uani 1 1 d . . .
C3 C 0.5770(2) 0.43330(19) 0.73996(16) 0.0292(4) Uani 1 1 d . . .
H3 H 0.6347 0.3397 0.7672 0.035 Uiso 1 1 calc R . .
C4 C 0.5335(2) 0.5350(2) 0.81690(16) 0.0307(4) Uani 1 1 d . . .
H4 H 0.5646 0.5121 0.8962 0.037 Uiso 1 1 calc R . .
C5 C 0.4418(2) 0.67570(19) 0.78106(15) 0.0262(4) Uani 1 1 d . . .
C6 C 0.4037(2) 0.70930(18) 0.66483(16) 0.0258(4) Uani 1 1 d . . .
H6 H 0.3437 0.8030 0.6402 0.031 Uiso 1 1 calc R . .
C10 C 0.41712(19) 0.64192(18) 0.46057(15) 0.0241(3) Uani 1 1 d . . .
C11 C 0.3415(2) 0.79186(18) 0.41526(15) 0.0246(3) Uani 1 1 d . . .
C12 C 0.4396(2) 0.88135(19) 0.37992(16) 0.0276(4) Uani 1 1 d . . .
C13 C 0.3705(2) 1.0186(2) 0.33264(17) 0.0337(4) Uani 1 1 d . . .
H13 H 0.4372 1.0792 0.3089 0.040 Uiso 1 1 calc R . .
C14 C 0.2065(3) 1.0698(2) 0.31906(18) 0.0380(5) Uani 1 1 d . . .
C15 C 0.1122(2) 0.9805(2) 0.35594(19) 0.0386(5) Uani 1 1 d . . .
H15 H -0.0006 1.0151 0.3489 0.046 Uiso 1 1 calc R . .
C16 C 0.1758(2) 0.8417(2) 0.40313(17) 0.0310(4) Uani 1 1 d . . .
C17 C 0.6183(2) 0.8301(2) 0.3908(2) 0.0391(5) Uani 1 1 d . . .
H17A H 0.6676 0.9045 0.3567 0.059 Uiso 1 1 calc R . .
H17B H 0.6637 0.7454 0.3480 0.059 Uiso 1 1 calc R . .
H17C H 0.6401 0.8069 0.4749 0.059 Uiso 1 1 calc R . .
C18 C 0.1367(4) 1.2191(3) 0.2644(2) 0.0587(7) Uani 1 1 d . . .
H18A H 0.0199 1.2389 0.2633 0.088 Uiso 1 1 calc R . .
H18B H 0.1839 1.2289 0.1829 0.088 Uiso 1 1 calc R . .
H18C H 0.1612 1.2862 0.3115 0.088 Uiso 1 1 calc R . .
C19 C 0.0697(2) 0.7457(3) 0.4388(2) 0.0459(5) Uani 1 1 d . . .
H19A H -0.0431 0.8024 0.4442 0.069 Uiso 1 1 calc R . .
H19B H 0.0979 0.6942 0.5161 0.069 Uiso 1 1 calc R . .
H19C H 0.0853 0.6780 0.3792 0.069 Uiso 1 1 calc R . .
C21 C 0.3896(2) 0.77862(19) 0.87055(16) 0.0292(4) Uani 1 1 d . . .
S22 S 0.21700(7) 0.91663(6) 0.86016(5) 0.04309(17) Uani 1 1 d . . .
C23 C 0.2405(3) 0.9739(2) 0.9910(2) 0.0481(6) Uani 1 1 d . . .
H23 H 0.1680 1.0536 1.0249 0.058 Uiso 1 1 calc R . .
C24 C 0.3741(3) 0.8928(2) 1.04054(19) 0.0453(5) Uani 1 1 d . . .
H24 H 0.4064 0.9099 1.1136 0.054 Uiso 1 1 calc R . .
C25 C 0.4631(2) 0.7789(2) 0.97373(16) 0.0329(4) Uani 1 1 d . . .
H25 H 0.5601 0.7118 0.9966 0.039 Uiso 1 1 calc R . .
C31 C 1.1101(3) 0.5429(3) -0.0382(3) 0.0642(8) Uani 1 1 d . . .
H31 H 1.1724 0.6076 -0.0335 0.077 Uiso 0.50 1 d PR A 1
H31A H 1.2004 0.5377 -0.0952 0.077 Uiso 0.50 1 d PR A 2
C32 C 1.1448(6) 0.4465(7) -0.1347(6) 0.0658(15) Uani 0.50 1 d P . .
H32 H 1.2349 0.4428 -0.1916 0.079 Uiso 0.50 1 d PR . .
C33 C 1.0460(5) 0.3643(4) -0.1398(3) 0.0819(10) Uani 1 1 d . . .
H33 H 1.0629 0.3068 -0.2050 0.098 Uiso 0.50 1 d PR B 1
H33A H 0.9672 0.3126 -0.1335 0.123 Uiso 0.50 1 d PR B 2
H33B H 1.0427 0.4189 -0.2155 0.123 Uiso 0.50 1 d PR B 2
H33C H 1.1510 0.2991 -0.1326 0.123 Uiso 0.50 1 d PR B 2
C34 C 0.9272(6) 0.3599(6) -0.0590(5) 0.0580(13) Uani 0.50 1 d P . .
H34 H 0.8652 0.2947 -0.0624 0.070 Uiso 0.50 1 d PR . .
C35 C 1.0089(6) 0.4638(6) -0.0401(5) 0.0561(12) Uani 0.50 1 d P . .

loop_
_atom_site_aniso_label
_atom_site_aniso_U_11
_atom_site_aniso_U_22
_atom_site_aniso_U_33
_atom_site_aniso_U_23
_atom_site_aniso_U_13
_atom_site_aniso_U_12
C1 0.0271(7) 0.0224(8) 0.0207(8) -0.0028(7) -0.0012(6) -0.0069(6)
C2 0.0283(8) 0.0240(8) 0.0188(8) -0.0028(7) -0.0019(6) -0.0060(6)
C3 0.0395(9) 0.0235(9) 0.0215(9) -0.0003(7) -0.0050(7) -0.0034(7)
C4 0.0421(10) 0.0301(10) 0.0184(8) -0.0028(7) -0.0054(7) -0.0061(8)
C5 0.0319(8) 0.0243(8) 0.0221(8) -0.0043(7) -0.0003(7) -0.0072(7)
C6 0.0310(8) 0.0216(8) 0.0234(8) -0.0028(7) -0.0015(7) -0.0054(6)
C10 0.0261(8) 0.0236(8) 0.0219(8) -0.0014(7) -0.0026(6) -0.0058(6)
C11 0.0319(8) 0.0223(8) 0.0177(8) -0.0042(6) -0.0045(6) -0.0026(6)
C12 0.0354(9) 0.0262(9) 0.0209(8) -0.0040(7) -0.0027(7) -0.0071(7)
C13 0.0506(11) 0.0252(9) 0.0255(9) -0.0028(7) -0.0020(8) -0.0108(8)
C14 0.0551(12) 0.0257(10) 0.0258(10) -0.0017(8) -0.0082(8) 0.0016(8)
C15 0.0359(10) 0.0360(11) 0.0370(11) -0.0069(9) -0.0098(8) 0.0045(8)
C16 0.0312(9) 0.0307(10) 0.0284(9) -0.0059(8) -0.0054(7) -0.0022(7)
C17 0.0362(10) 0.0387(11) 0.0437(12) -0.0014(9) -0.0034(8) -0.0131(8)
C18 0.0802(17) 0.0299(12) 0.0495(15) 0.0043(10) -0.0083(12) 0.0086(11)
C19 0.0320(9) 0.0469(13) 0.0587(15) -0.0093(11) -0.0025(9) -0.0095(9)
C21 0.0382(9) 0.0257(9) 0.0227(9) -0.0036(7) 0.0016(7) -0.0082(7)
S22 0.0481(3) 0.0383(3) 0.0367(3) -0.0121(2) -0.0029(2) 0.0008(2)
C23 0.0647(14) 0.0364(12) 0.0384(12) -0.0158(10) 0.0076(10) -0.0058(10)
C24 0.0735(14) 0.0383(12) 0.0267(10) -0.0125(9) -0.0025(10) -0.0166(11)
C25 0.0494(10) 0.0270(9) 0.0219(9) -0.0053(7) -0.0037(8) -0.0087(8)
C31 0.0499(14) 0.0688(18) 0.0710(19) 0.0290(15) -0.0169(13) -0.0214(13)
C32 0.041(2) 0.081(4) 0.067(4) 0.014(3) 0.003(2) -0.013(3)
C33 0.098(2) 0.075(2) 0.067(2) -0.0097(17) -0.0180(19) -0.0093(19)
C34 0.052(3) 0.056(3) 0.068(4) 0.006(3) -0.019(3) -0.017(2)
C35 0.063(3) 0.047(3) 0.050(3) 0.005(2) -0.021(2) 0.000(2)

loop_
_atom_type_symbol
_atom_type_description
_atom_type_scat_dispersion_real
_atom_type_scat_dispersion_imag
_atom_type_scat_source
C C 0.0033 0.0016 'International Tables Vol C Tables 4.2.6.8 and 6.1.1.4'
H H 0.0000 0.0000 'International Tables Vol C Tables 4.2.6.8 and 6.1.1.4'
S S 0.1246 0.1234 'International Tables Vol C Tables 4.2.6.8 and 6.1.1.4'

loop_
_geom_angle_atom_site_label_1
_geom_angle_atom_site_label_2
_geom_angle_atom_site_label_3
_geom_angle
_geom_angle_site_symmetry_1
_geom_angle_site_symmetry_3
C10 C1 C2 119.83(15) . .
C10 C1 C6 121.21(16) . .
C2 C1 C6 118.95(16) . .
C10 C2 C1 120.88(16) 2_666 .
C10 C2 C3 121.05(16) 2_666 .
C1 C2 C3 118.06(15) . .
C4 C3 C2 121.31(17) . .
C4 C3 H3 119.3 . .
C2 C3 H3 119.3 . .
C3 C4 C5 121.27(17) . .
C3 C4 H4 119.4 . .
C5 C4 H4 119.4 . .
C6 C5 C4 118.88(15) . .
C6 C5 C21 122.49(16) . .
C4 C5 C21 118.62(16) . .
C5 C6 C1 121.41(16) . .
C5 C6 H6 119.3 . .
C1 C6 H6 119.3 . .
C1 C10 C2 119.26(16) . 2_666
C1 C10 C11 120.99(14) . .
C2 C10 C11 119.65(15) 2_666 .
C16 C11 C12 119.93(17) . .
C16 C11 C10 120.87(16) . .
C12 C11 C10 119.14(15) . .
C13 C12 C11 119.20(17) . .
C13 C12 C17 119.76(17) . .
C11 C12 C17 121.03(17) . .
C12 C13 C14 121.78(19) . .
C12 C13 H13 119.1 . .
C14 C13 H13 119.1 . .
C15 C14 C13 117.93(19) . .
C15 C14 C18 122.1(2) . .
C13 C14 C18 120.0(2) . .
C14 C15 C16 122.54(18) . .
C14 C15 H15 118.7 . .
C16 C15 H15 118.7 . .
C15 C16 C11 118.61(18) . .
C15 C16 C19 121.04(17) . .
C11 C16 C19 120.35(18) . .
C12 C17 H17A 109.5 . .
C12 C17 H17B 109.5 . .
H17A C17 H17B 109.5 . .
C12 C17 H17C 109.5 . .
H17A C17 H17C 109.5 . .
H17B C17 H17C 109.5 . .
C14 C18 H18A 109.5 . .
C14 C18 H18B 109.5 . .
H18A C18 H18B 109.5 . .
C14 C18 H18C 109.5 . .
H18A C18 H18C 109.5 . .
H18B C18 H18C 109.5 . .
C16 C19 H19A 109.5 . .
C16 C19 H19B 109.5 . .
H19A C19 H19B 109.5 . .
C16 C19 H19C 109.5 . .
H19A C19 H19C 109.5 . .
H19B C19 H19C 109.5 . .
C25 C21 C5 127.44(17) . .
C25 C21 S22 110.66(13) . .
C5 C21 S22 121.87(14) . .
C23 S22 C21 92.51(11) . .
C24 C23 S22 111.70(16) . .
C24 C23 H23 124.1 . .
S22 C23 H23 124.1 . .
C23 C24 C25 113.91(19) . .
C23 C24 H24 123.0 . .
C25 C24 H24 123.0 . .
C21 C25 C24 111.22(19) . .
C21 C25 H25 124.4 . .
C24 C25 H25 124.4 . .
C35 C31 C35 53.6(4) 2_765 .
C35 C31 C32 117.4(4) 2_765 .
C35 C31 C32 63.9(3) . .
C35 C31 C34 62.0(3) 2_765 2_765
C35 C31 C34 115.4(4) . 2_765
C32 C31 C34 179.3(3) . 2_765
C35 C31 H31 121.2 2_765 .
C35 C31 H31 173.6 . .
C32 C31 H31 121.4 . .
C34 C31 H31 59.2 2_765 .
C35 C31 H31A 174.3 2_765 .
C35 C31 H31A 122.3 . .
C32 C31 H31A 58.4 . .
C34 C31 H31A 122.2 2_765 .
H31 C31 H31A 63.1 . .
C33 C32 C31 118.1(4) . .
C33 C32 C35 64.8(3) . .
C31 C32 C35 53.3(3) . .
C33 C32 H31A 157.8 . .
C35 C32 H31A 93.0 . .
C33 C32 H32 121.0 . .
C31 C32 H32 120.9 . .
H31A C32 H32 81.2 . .
C31 C32 H33B 131.7 . .
C35 C32 H33B 89.2 . .
H31A C32 H33B 147.5 . .
H32 C32 H33B 95.7 . .
C31 C32 H33C 131.4 . .
C35 C32 H33C 89.0 . .
H31A C32 H33C 146.5 . .
H32 C32 H33C 95.9 . .
H33B C32 H33C 65.9 . .
C34 C33 C32 122.8(4) . .
C34 C33 C35 60.7(4) . .
C32 C33 C35 62.3(4) . .
C34 C33 H33 118.6 . .
C32 C33 H33 118.6 . .
C35 C33 H33 175.9 . .
C34 C33 H33A 48.9 . .
C32 C33 H33A 171.6 . .
C35 C33 H33A 109.4 . .
H33 C33 H33A 69.7 . .
C34 C33 H33B 129.0 . .
C32 C33 H33B 74.7 . .
C35 C33 H33B 109.5 . .
H33 C33 H33B 67.5 . .
H33A C33 H33B 109.5 . .
C34 C33 H33C 121.1 . .
C32 C33 H33C 75.0 . .
C35 C33 H33C 109.5 . .
H33 C33 H33C 74.4 . .
H33A C33 H33C 109.5 . .
H33B C33 H33C 109.5 . .
C33 C34 C35 67.1(4) . .
C33 C34 C31 119.6(4) . 2_765
C35 C34 C31 52.5(3) . 2_765
C33 C34 H33A 46.5 . .
C35 C34 H33A 113.3 . .
C31 C34 H33A 165.2 2_765 .
C33 C34 H34 120.2 . .
C35 C34 H34 172.8 . .
C31 C34 H34 120.2 2_765 .
H33A C34 H34 73.9 . .
C35 C35 C31 64.7(5) 2_765 2_765
C35 C35 C31 61.8(5) 2_765 .
C31 C35 C31 126.4(4) 2_765 .
C35 C35 C34 129.9(8) 2_765 .
C31 C35 C34 65.5(4) 2_765 .
C31 C35 C34 167.4(5) . .
C35 C35 C32 124.4(8) 2_765 .
C31 C35 C32 170.1(5) 2_765 .
C31 C35 C32 62.8(4) . .
C34 C35 C32 105.1(5) . .
C35 C35 C33 175.2(7) 2_765 .
C31 C35 C33 117.7(5) 2_765 .
C31 C35 C33 115.7(4) . .
C34 C35 C33 52.3(3) . .
C32 C35 C33 52.9(3) . .

loop_
_geom_bond_atom_site_label_1
_geom_bond_atom_site_label_2
_geom_bond_distance
_geom_bond_site_symmetry_2
C1 C10 1.404(2) .
C1 C2 1.430(2) .
C1 C6 1.431(2) .
C2 C10 1.406(2) 2_666
C2 C3 1.429(2) .
C3 C4 1.356(2) .
C3 H3 0.9500 .
C4 C5 1.427(3) .
C4 H4 0.9500 .
C5 C6 1.373(2) .
C5 C21 1.469(2) .
C6 H6 0.9500 .
C10 C2 1.406(2) 2_666
C10 C11 1.494(2) .
C11 C16 1.398(2) .
C11 C12 1.401(3) .
C12 C13 1.386(3) .
C12 C17 1.503(3) .
C13 C14 1.388(3) .
C13 H13 0.9500 .
C14 C15 1.377(3) .
C14 C18 1.512(3) .
C15 C16 1.391(3) .
C15 H15 0.9500 .
C16 C19 1.504(3) .
C17 H17A 0.9800 .
C17 H17B 0.9800 .
C17 H17C 0.9800 .
C18 H18A 0.9800 .
C18 H18B 0.9800 .
C18 H18C 0.9800 .
C19 H19A 0.9800 .
C19 H19B 0.9800 .
C19 H19C 0.9800 .
C21 C25 1.391(3) .
C21 S22 1.7180(19) .
S22 C23 1.702(2) .
C23 C24 1.342(4) .
C23 H23 0.9500 .
C24 C25 1.422(3) .
C24 H24 0.9500 .
C25 H25 0.9500 .
C31 C35 1.307(6) 2_765
C31 C35 1.341(6) .
C31 C32 1.487(7) .
C31 C34 1.498(7) 2_765
C31 H31 0.9600 .
C31 H31A 0.9600 .
C32 C33 1.354(7) .
C32 C35 1.502(8) .
C32 H31A 1.2798 .
C32 H32 0.9600 .
C33 C34 1.319(7) .
C33 C35 1.536(6) .
C33 H33 0.9600 .
C33 H33A 0.9600 .
C33 H33B 0.9599 .
C33 H33C 0.9600 .
C34 C35 1.454(8) .
C34 C31 1.498(7) 2_765
C34 H33A 0.9980 .
C34 H34 0.9600 .
C35 C35 1.194(10) 2_765
C35 C31 1.307(6) 2_765

loop_
_geom_torsion_atom_site_label_1
_geom_torsion_atom_site_label_2
_geom_torsion_atom_site_label_3
_geom_torsion_atom_site_label_4
_geom_torsion
_geom_torsion_site_symmetry_1
_geom_torsion_site_symmetry_4
C10 C1 C2 C10 -1.8(3) . 2_666
C6 C1 C2 C10 177.54(15) . 2_666
C10 C1 C2 C3 177.69(15) . .
C6 C1 C2 C3 -2.9(2) . .
C10 C2 C3 C4 -179.78(17) 2_666 .
C1 C2 C3 C4 0.7(3) . .
C2 C3 C4 C5 2.3(3) . .
C3 C4 C5 C6 -3.0(3) . .
C3 C4 C5 C21 176.16(17) . .
C4 C5 C6 C1 0.6(3) . .
C21 C5 C6 C1 -178.46(16) . .
C10 C1 C6 C5 -178.34(16) . .
C2 C1 C6 C5 2.3(2) . .
C2 C1 C10 C2 1.8(3) . 2_666
C6 C1 C10 C2 -177.56(15) . 2_666
C2 C1 C10 C11 -174.47(15) . .
C6 C1 C10 C11 6.2(2) . .
C1 C10 C11 C16 -98.6(2) . .
C2 C10 C11 C16 85.2(2) 2_666 .
C1 C10 C11 C12 84.2(2) . .
C2 C10 C11 C12 -92.11(19) 2_666 .
C16 C11 C12 C13 -0.3(2) . .
C10 C11 C12 C13 177.00(15) . .
C16 C11 C12 C17 -179.38(17) . .
C10 C11 C12 C17 -2.1(2) . .
C11 C12 C13 C14 -0.2(3) . .
C17 C12 C13 C14 178.93(18) . .
C12 C13 C14 C15 1.0(3) . .
C12 C13 C14 C18 -178.54(19) . .
C13 C14 C15 C16 -1.5(3) . .
C18 C14 C15 C16 178.1(2) . .
C14 C15 C16 C11 1.0(3) . .
C14 C15 C16 C19 -177.97(19) . .
C12 C11 C16 C15 -0.1(3) . .
C10 C11 C16 C15 -177.38(16) . .
C12 C11 C16 C19 178.90(17) . .
C10 C11 C16 C19 1.6(3) . .
C6 C5 C21 C25 -154.22(19) . .
C4 C5 C21 C25 26.7(3) . .
C6 C5 C21 S22 28.0(2) . .
C4 C5 C21 S22 -151.07(15) . .
C25 C21 S22 C23 -0.30(16) . .
C5 C21 S22 C23 177.79(17) . .
C21 S22 C23 C24 0.4(2) . .
S22 C23 C24 C25 -0.4(3) . .
C5 C21 C25 C24 -177.84(19) . .
S22 C21 C25 C24 0.1(2) . .
C23 C24 C25 C21 0.2(3) . .
C35 C31 C32 C33 3.8(7) 2_765 .
C35 C31 C32 C33 -0.2(4) . .
C35 C31 C32 C35 4.0(6) 2_765 .
C31 C32 C33 C34 -4.3(7) . .
C35 C32 C33 C34 -4.5(5) . .
C31 C32 C33 C35 0.2(4) . .
C32 C33 C34 C35 4.6(5) . .
C32 C33 C34 C31 4.8(7) . 2_765
C35 C33 C34 C31 0.3(4) . 2_765
C32 C31 C35 C35 175.6(6) . 2_765
C34 C31 C35 C35 -4.8(6) 2_765 2_765
C35 C31 C35 C31 0.0 2_765 2_765
C32 C31 C35 C31 175.6(6) . 2_765
C34 C31 C35 C31 -4.9(6) 2_765 2_765
C35 C31 C35 C34 -159(3) 2_765 .
C32 C31 C35 C34 17(2) . .
C34 C31 C35 C34 -164(2) 2_765 .
C35 C31 C35 C32 -175.6(6) 2_765 .
C34 C31 C35 C32 179.6(4) 2_765 .
C35 C31 C35 C33 -175.4(7) 2_765 .
C32 C31 C35 C33 0.2(4) . .
C34 C31 C35 C33 179.8(4) 2_765 .
C33 C34 C35 C35 -174.5(9) . 2_765
C31 C34 C35 C35 5.8(7) 2_765 2_765
C33 C34 C35 C31 179.7(4) . 2_765
C33 C34 C35 C31 -19(2) . .
C31 C34 C35 C31 161(2) 2_765 .
C33 C34 C35 C32 -3.6(4) . .
C31 C34 C35 C32 176.7(5) 2_765 .
C31 C34 C35 C33 -179.7(4) 2_765 .
C33 C32 C35 C35 175.1(8) . 2_765
C31 C32 C35 C35 -4.7(7) . 2_765
C33 C32 C35 C31 179.8(4) . .
C33 C32 C35 C34 3.5(4) . .
C31 C32 C35 C34 -176.3(5) . .
C31 C32 C35 C33 -179.8(4) . .
C34 C33 C35 C31 -0.3(4) . 2_765
C32 C33 C35 C31 -176.0(5) . 2_765
C34 C33 C35 C31 175.5(5) . .
C32 C33 C35 C31 -0.2(4) . .
C32 C33 C35 C34 -175.7(5) . .
C34 C33 C35 C32 175.7(5) . .
